data_4067452
loop_
_publ_author_name
'Persson, Roger'
'Stchedroff, Marc J.'
'Uebersezig, Bettina'
'Gobetto, Roberto'
'Steed, Jonathan W.'
'Prince, Paul D.'
'Monari, Magda'
'Nordlander, Ebbe'

_publ_section_title
;
 Synthesis, Characterization, and Novel Fluxional Mechanisms of Triosmium
 Clusters Containing the Highly Flexible Ligand
 Ph2PC2H4SC2H4SC2H4PPh2(PSSP)
;
_journal_issue 10
_journal_name_full Organometallics
_journal_page_first 2223
_journal_paper_doi 10.1021/om900966c
_journal_volume 29
_journal_year 2010
_chemical_formula_sum 'C52 H34 Cl6 O20 Os6 P2 S2'
_chemical_formula_weight 2458.75
_chemical_name_systematic
;
 ?
;
_space_group_IT_number 2
_symmetry_cell_setting triclinic
_symmetry_space_group_name_Hall '-P 1'
_symmetry_space_group_name_H-M 'P -1'
_atom_sites_solution_hydrogens geom
_atom_sites_solution_primary direct
_atom_sites_solution_secondary difmap
_audit_creation_method SHELXL-97
_cell_angle_alpha 109.6240(10)
_cell_angle_beta 99.645(2)
_cell_angle_gamma 104.675(2)
_cell_formula_units_Z 2
_cell_length_a 13.9222(6)
_cell_length_b 15.5954(7)
_cell_length_c 17.5669(8)
_cell_measurement_temperature 293(2)
_cell_volume 3339.2(3)
_computing_cell_refinement SMART
_computing_data_collection SMART
_computing_data_reduction SAINT+
_computing_molecular_graphics 'ORTEP-3 (Farrugia 2004)'
_computing_publication_material 'SHELXL-97 (Sheldrick, 1997)'
_computing_structure_refinement 'SHELXL-97 (Sheldrick, 1997)'
_computing_structure_solution 'SIR-97 (Giacovazzo, 1997)'
_diffrn_ambient_temperature 293(2)
_diffrn_measured_fraction_theta_full 0.996
_diffrn_measured_fraction_theta_max 0.996
_diffrn_measurement_device_type 'Bruker SMART 2000 CCD'
_diffrn_measurement_method 'phi and omega scans'
_diffrn_radiation_monochromator graphite
_diffrn_radiation_source 'fine-focus sealed tube'
_diffrn_radiation_type MoK\a
_diffrn_radiation_wavelength 0.71073
_diffrn_reflns_av_R_equivalents 0.0746
_diffrn_reflns_av_sigmaI/netI 0.1132
_diffrn_reflns_limit_h_max 19
_diffrn_reflns_limit_h_min -19
_diffrn_reflns_limit_k_max 21
_diffrn_reflns_limit_k_min -21
_diffrn_reflns_limit_l_max 24
_diffrn_reflns_limit_l_min -24
_diffrn_reflns_number 45638
_diffrn_reflns_theta_full 29.99
_diffrn_reflns_theta_max 29.99
_diffrn_reflns_theta_min 2.56
_exptl_absorpt_coefficient_mu 11.789
_exptl_absorpt_correction_T_max 1.00
_exptl_absorpt_correction_T_min 0.70
_exptl_absorpt_correction_type empirical
_exptl_absorpt_process_details SADABS
_exptl_crystal_colour yellow
_exptl_crystal_density_diffrn 2.445
_exptl_crystal_density_method 'not measured'
_exptl_crystal_description block
_exptl_crystal_F_000 2252
_exptl_crystal_size_max 0.28
_exptl_crystal_size_mid 0.25
_exptl_crystal_size_min 0.23
_refine_diff_density_max 3.336
_refine_diff_density_min -1.762
_refine_diff_density_rms 0.252
_refine_ls_extinction_method none
_refine_ls_goodness_of_fit_ref 0.901
_refine_ls_hydrogen_treatment constr
_refine_ls_matrix_type full
_refine_ls_number_parameters 806
_refine_ls_number_reflns 19363
_refine_ls_number_restraints 0
_refine_ls_restrained_S_all 0.901
_refine_ls_R_factor_all 0.1024
_refine_ls_R_factor_gt 0.0471
_refine_ls_shift/su_max 0.003
_refine_ls_shift/su_mean 0.000
_refine_ls_structure_factor_coef Fsqd
_refine_ls_weighting_details 'calc w=1/[\s^2^(Fo^2^)+(0.0404P)^2^+0.0000P] where P=(Fo^2^+2Fc^2^)/3'
_refine_ls_weighting_scheme calc
_refine_ls_wR_factor_gt 0.1002
_refine_ls_wR_factor_ref 0.1143
_reflns_number_gt 10563
_reflns_number_total 19363
_reflns_threshold_expression >2sigma(I)
_cod_data_source_file om900966c_si_001.cif
_cod_data_source_block compd4
_cod_original_sg_symbol_H-M P-1
_cod_database_code 4067452

loop_
_symmetry_equiv_pos_as_xyz
'x, y, z'
'-x, -y, -z'

loop_
_atom_site_label
_atom_site_type_symbol
_atom_site_fract_x
_atom_site_fract_y
_atom_site_fract_z
_atom_site_U_iso_or_equiv
_atom_site_adp_type
_atom_site_occupancy
_atom_site_symmetry_multiplicity
_atom_site_calc_flag
_atom_site_refinement_flags
_atom_site_disorder_assembly
_atom_site_disorder_group
Os2 Os 0.32203(3) 0.94849(3) 0.33229(2) 0.02856(10) Uani 0.9545(7) 1 d P A 1
Os3 Os 0.16846(3) 0.95492(3) 0.41930(2) 0.03687(11) Uani 0.9545(7) 1 d P A 1
Os1 Os 0.17917(3) 0.77120(3) 0.31946(2) 0.03337(10) Uani 0.9545(7) 1 d P A 1
Os1A Os 0.2254(5) 0.8106(5) 0.2762(4) 0.0182(16) Uiso 0.0455(7) 1 d P A 2
Os2A Os 0.2113(6) 1.0006(5) 0.3468(4) 0.0246(18) Uiso 0.0455(7) 1 d P A 2
Os3A Os 0.2576(6) 0.9053(5) 0.4546(4) 0.0263(18) Uiso 0.0455(7) 1 d P A 2
Os5 Os 0.84654(3) 1.22827(3) 0.20180(2) 0.03395(10) Uani 1 1 d . . .
Os6 Os 0.89081(3) 1.05404(3) 0.12950(2) 0.03820(11) Uani 1 1 d . . .
Os4 Os 0.70193(3) 1.04437(3) 0.17314(2) 0.03277(10) Uani 1 1 d . . .
S1 S 0.42163(19) 0.89440(17) 0.24124(14) 0.0348(5) Uani 1 1 d . . .
S2 S 0.59163(19) 1.09033(17) 0.25820(14) 0.0354(5) Uani 1 1 d . A .
P2 P 0.7435(2) 1.32595(17) 0.23054(15) 0.0356(6) Uani 1 1 d . . .
P1 P 0.2671(2) 0.66532(18) 0.26623(16) 0.0393(6) Uani 1 1 d . . .
C1 C 0.0492(10) 0.6896(9) 0.3077(7) 0.060(3) Uani 1 1 d . . .
O1 O -0.0304(9) 0.6411(8) 0.2987(7) 0.112(4) Uani 1 1 d . A .
C2 C 0.2339(10) 0.7817(8) 0.4340(8) 0.058(3) Uani 1 1 d . . .
O2 O 0.2623(8) 0.7804(6) 0.4975(5) 0.076(3) Uani 1 1 d . A .
C3 C 0.1259(10) 0.7704(8) 0.2088(8) 0.058(3) Uani 1 1 d . . .
O3 O 0.0949(7) 0.7654(6) 0.1430(5) 0.077(3) Uani 1 1 d . A .
C4 C 0.2314(8) 0.9723(8) 0.2508(7) 0.046(3) Uani 1 1 d . . .
O4 O 0.1798(7) 0.9890(7) 0.2034(5) 0.075(3) Uani 1 1 d . A .
C5 C 0.4034(8) 0.9126(6) 0.4102(5) 0.033(2) Uani 1 1 d . . .
O5 O 0.4556(6) 0.8919(5) 0.4527(5) 0.055(2) Uani 1 1 d . A .
C6 C 0.4020(8) 1.0801(7) 0.3834(5) 0.038(2) Uani 1 1 d . . .
O6 O 0.4446(7) 1.1599(6) 0.4145(5) 0.068(2) Uani 1 1 d . A .
C7 C 0.1887(11) 1.0916(10) 0.4503(7) 0.064(4) Uani 1 1 d . . .
O7 O 0.2062(8) 1.1712(7) 0.4689(6) 0.080(3) Uani 1 1 d . A .
C8 C 0.0674(9) 0.9125(9) 0.4711(7) 0.055(3) Uani 1 1 d . . .
O8 O 0.0106(8) 0.8885(8) 0.5045(7) 0.096(3) Uani 1 1 d . A .
C9 C 0.0595(9) 0.9203(9) 0.3172(8) 0.055(3) Uani 1 1 d . . .
O9 O -0.0112(7) 0.8973(7) 0.2642(6) 0.088(3) Uani 1 1 d . A .
C10 C 0.2823(9) 0.9853(8) 0.5172(7) 0.051(3) Uani 1 1 d . . .
O10 O 0.3450(7) 1.0065(7) 0.5749(5) 0.081(3) Uani 1 1 d . A .
C51 C 0.8704(8) 1.2289(7) 0.3144(6) 0.044(3) Uani 1 1 d . . .
O51 O 0.8863(6) 1.2358(6) 0.3826(5) 0.062(2) Uani 1 1 d . . .
C52 C 0.8159(8) 1.2153(7) 0.0856(6) 0.042(2) Uani 1 1 d . . .
O52 O 0.8027(7) 1.2193(6) 0.0212(4) 0.063(2) Uani 1 1 d . . .
C53 C 0.9794(10) 1.3163(9) 0.2275(7) 0.059(3) Uani 1 1 d . . .
053 O 1.0630(8) 1.3654(8) 0.2439(7) 0.112(4) Uani 1 1 d . . .
C41 C 0.7774(9) 1.0248(9) 0.2665(7) 0.053(3) Uani 1 1 d . . .
O41 O 0.8113(7) 1.0069(7) 0.3192(5) 0.071(3) Uani 1 1 d . . .
C42 C 0.6351(8) 1.0760(7) 0.0845(6) 0.041(2) Uani 1 1 d . . .
O42 O 0.5904(6) 1.0894(5) 0.0322(4) 0.053(2) Uani 1 1 d . . .
C43 C 0.6348(10) 0.9118(9) 0.1113(7) 0.058(3) Uani 1 1 d . . .
O43 O 0.5927(8) 0.8314(6) 0.0698(6) 0.097(4) Uani 1 1 d . . .
C61 C 0.9764(9) 1.0990(8) 0.2470(7) 0.051(3) Uani 1 1 d . . .
O61 O 1.0295(6) 1.1229(6) 0.3109(5) 0.066(2) Uani 1 1 d . . .
C62 C 0.8876(11) 0.9229(10) 0.1008(6) 0.066(4) Uani 1 1 d . . .
O62 O 0.8823(10) 0.8441(7) 0.0828(6) 0.101(4) Uani 1 1 d . . .
C63 C 0.7953(9) 1.0164(8) 0.0149(8) 0.052(3) Uani 1 1 d . . .
O63 O 0.7459(7) 0.9919(6) -0.0486(5) 0.069(3) Uani 1 1 d . . .
C64 C 1.0086(10) 1.1054(10) 0.0983(8) 0.068(4) Uani 1 1 d . . .
O64 O 1.0784(9) 1.1386(10) 0.0794(6) 0.115(4) Uani 1 1 d . . .
C23 C 0.3806(9) 0.7111(7) 0.2339(7) 0.050(3) Uani 1 1 d . A .
H23A H 0.4366 0.7541 0.2840 0.060 Uiso 1 1 calc R . .
H23B H 0.4016 0.6570 0.2049 0.060 Uiso 1 1 calc R . .
C24 C 0.3664(9) 0.7656(7) 0.1762(6) 0.044(3) Uani 1 1 d . A .
H24A H 0.2935 0.7487 0.1493 0.052 Uiso 1 1 calc R . .
H24B H 0.4011 0.7485 0.1327 0.052 Uiso 1 1 calc R . .
C25 C 0.4122(8) 0.9405(7) 0.1590(6) 0.041(2) Uani 1 1 d . A .
H25A H 0.4471 0.9117 0.1191 0.049 Uiso 1 1 calc R . .
H25B H 0.3401 0.9215 0.1291 0.049 Uiso 1 1 calc R . .
C26 C 0.4594(7) 1.0490(7) 0.1934(6) 0.043(2) Uani 1 1 d . . .
H26A H 0.4183 1.0781 0.2267 0.052 Uiso 1 1 calc R A .
H26B H 0.4584 1.0696 0.1470 0.052 Uiso 1 1 calc R . .
C27 C 0.6140(8) 1.2200(7) 0.3004(6) 0.043(2) Uani 1 1 d . . .
H27A H 0.5601 1.2316 0.3268 0.051 Uiso 1 1 calc R A .
H27B H 0.6792 1.2519 0.3440 0.051 Uiso 1 1 calc R . .
C28 C 0.6169(8) 1.2677(7) 0.2361(6) 0.039(2) Uani 1 1 d . A .
H28A H 0.5822 1.3152 0.2498 0.047 Uiso 1 1 calc R . .
H28B H 0.5775 1.2185 0.1808 0.047 Uiso 1 1 calc R . .
C11 C 0.1948(8) 0.5511(7) 0.1759(6) 0.038(2) Uani 1 1 d . A .
C12 C 0.2429(9) 0.4855(8) 0.1491(7) 0.053(3) Uani 1 1 d . . .
H12 H 0.3120 0.5007 0.1765 0.063 Uiso 1 1 calc R A .
C13 C 0.1922(12) 0.3956(8) 0.0818(7) 0.066(4) Uani 1 1 d . A .
H13 H 0.2265 0.3513 0.0657 0.079 Uiso 1 1 calc R . .
C14 C 0.0907(11) 0.3740(8) 0.0399(7) 0.065(4) Uani 1 1 d . . .
H14 H 0.0557 0.3155 -0.0057 0.077 Uiso 1 1 calc R A .
C15 C 0.0417(10) 0.4408(9) 0.0669(7) 0.063(3) Uani 1 1 d . A .
H15 H -0.0270 0.4268 0.0394 0.075 Uiso 1 1 calc R . .
C16 C 0.0942(9) 0.5292(7) 0.1352(7) 0.049(3) Uani 1 1 d . . .
H16 H 0.0600 0.5732 0.1528 0.059 Uiso 1 1 calc R A .
C17 C 0.3188(9) 0.6226(7) 0.3439(6) 0.048(3) Uani 1 1 d . A .
C18 C 0.2481(13) 0.5610(10) 0.3640(8) 0.079(4) Uani 1 1 d . . .
H18 H 0.1788 0.5388 0.3342 0.094 Uiso 1 1 calc R A .
C19 C 0.2768(18) 0.5306(13) 0.4277(11) 0.116(7) Uani 1 1 d . A .
H19 H 0.2281 0.4886 0.4406 0.139 Uiso 1 1 calc R . .
C20 C 0.3814(18) 0.5655(13) 0.4717(9) 0.108(7) Uani 1 1 d . . .
H20 H 0.4030 0.5450 0.5135 0.129 Uiso 1 1 calc R A .
C21 C 0.4507(14) 0.6275(10) 0.4549(9) 0.091(6) Uani 1 1 d . A .
H21 H 0.5193 0.6525 0.4869 0.110 Uiso 1 1 calc R . .
C22 C 0.4210(11) 0.6553(8) 0.3897(8) 0.070(4) Uani 1 1 d . . .
H22 H 0.4706 0.6965 0.3769 0.084 Uiso 1 1 calc R A .
C29 C 0.7147(9) 1.3733(7) 0.1509(6) 0.043(3) Uani 1 1 d . . .
C30 C 0.6173(9) 1.3417(8) 0.0956(7) 0.054(3) Uani 1 1 d . . .
H30 H 0.5628 1.2958 0.0993 0.065 Uiso 1 1 calc R . .
C31 C 0.6013(12) 1.3787(10) 0.0346(7) 0.074(4) Uani 1 1 d . . .
H31 H 0.5362 1.3572 -0.0028 0.089 Uiso 1 1 calc R . .
C32 C 0.6810(12) 1.4464(10) 0.0294(8) 0.072(4) Uani 1 1 d . . .
H32 H 0.6700 1.4687 -0.0131 0.086 Uiso 1 1 calc R . .
C33 C 0.7777(12) 1.4824(10) 0.0858(9) 0.076(4) Uani 1 1 d . . .
H33 H 0.8309 1.5320 0.0850 0.092 Uiso 1 1 calc R . .
C34 C 0.7917(10) 1.4405(9) 0.1441(7) 0.061(3) Uani 1 1 d . . .
H34 H 0.8574 1.4601 0.1801 0.073 Uiso 1 1 calc R . .
C35 C 0.7947(9) 1.4373(7) 0.3272(6) 0.045(3) Uani 1 1 d . . .
C36 C 0.7367(10) 1.4961(8) 0.3461(7) 0.060(3) Uani 1 1 d . . .
H36 H 0.6695 1.4755 0.3123 0.072 Uiso 1 1 calc R . .
C37 C 0.7730(12) 1.5847(9) 0.4129(8) 0.077(4) Uani 1 1 d . . .
H37 H 0.7315 1.6231 0.4236 0.093 Uiso 1 1 calc R . .
C38 C 0.8768(12) 1.6163(9) 0.4659(7) 0.070(4) Uani 1 1 d . . .
H38 H 0.9033 1.6745 0.5128 0.084 Uiso 1 1 calc R . .
C39 C 0.9347(11) 1.5583(9) 0.4452(7) 0.068(4) Uani 1 1 d . . .
H39 H 1.0029 1.5785 0.4768 0.082 Uiso 1 1 calc R . .
C40 C 0.8943(9) 1.4709(7) 0.3787(7) 0.051(3) Uani 1 1 d . . .
H40 H 0.9355 1.4323 0.3676 0.062 Uiso 1 1 calc R . .
C44 C 0.729(3) 0.6891(16) 0.2444(14) 0.198(14) Uani 1 1 d . . .
H44 H 0.7852 0.6663 0.2601 0.238 Uiso 1 1 calc R . .
Cl1 Cl 0.5919(6) 0.5936(6) 0.2045(6) 0.206(4) Uani 1 1 d . . .
Cl2 Cl 0.7248(10) 0.7145(6) 0.1594(6) 0.278(6) Uani 1 1 d . . .
Cl3 Cl 0.7138(12) 0.7718(7) 0.3194(5) 0.369(9) Uani 1 1 d . . .
C45 C 0.3199(14) 0.3119(14) 0.2408(14) 0.135(8) Uani 1 1 d . . .
H45 H 0.2612 0.3326 0.2258 0.163 Uiso 1 1 calc R . .
Cl4 Cl 0.2936(9) 0.2553(9) 0.3054(9) 0.349(8) Uani 1 1 d . . .
Cl5 Cl 0.3353(5) 0.2382(5) 0.1482(6) 0.245(5) Uani 1 1 d . . .
Cl6 Cl 0.4266(5) 0.4123(4) 0.2897(5) 0.175(3) Uani 1 1 d . . .

loop_
_atom_site_aniso_label
_atom_site_aniso_U_11
_atom_site_aniso_U_22
_atom_site_aniso_U_33
_atom_site_aniso_U_23
_atom_site_aniso_U_13
_atom_site_aniso_U_12
Os2 0.0345(2) 0.0239(2) 0.02699(18) 0.01125(14) 0.01165(16) 0.00581(17)
Os3 0.0410(2) 0.0379(2) 0.0363(2) 0.01463(17) 0.01914(18) 0.0152(2)
Os1 0.0380(2) 0.0266(2) 0.0351(2) 0.01356(16) 0.01535(17) 0.00485(18)
Os5 0.0359(2) 0.0279(2) 0.03549(19) 0.01261(15) 0.01110(16) 0.00565(17)
Os6 0.0438(2) 0.0396(2) 0.0351(2) 0.01503(17) 0.01491(18) 0.0175(2)
Os4 0.0373(2) 0.0276(2) 0.03339(19) 0.01397(15) 0.01162(16) 0.00701(17)
S1 0.0397(14) 0.0296(13) 0.0325(12) 0.0130(10) 0.0104(11) 0.0062(11)
S2 0.0394(14) 0.0324(13) 0.0375(12) 0.0187(10) 0.0139(11) 0.0082(11)
P2 0.0444(16) 0.0240(13) 0.0379(13) 0.0131(10) 0.0135(12) 0.0080(12)
P1 0.0474(17) 0.0236(13) 0.0413(14) 0.0107(10) 0.0101(12) 0.0073(12)
C1 0.048(7) 0.056(8) 0.059(7) 0.021(6) 0.019(6) -0.009(6)
O1 0.093(8) 0.098(9) 0.107(8) 0.026(7) 0.038(7) -0.018(7)
C2 0.081(9) 0.047(7) 0.061(7) 0.027(6) 0.042(7) 0.026(7)
O2 0.105(8) 0.077(7) 0.049(5) 0.035(5) 0.022(5) 0.022(6)
C3 0.064(8) 0.032(6) 0.060(7) 0.010(5) 0.004(6) 0.006(6)
O3 0.096(7) 0.070(6) 0.049(5) 0.027(4) -0.008(5) 0.015(5)
C4 0.042(6) 0.043(6) 0.053(6) 0.017(5) 0.027(5) 0.008(5)
O4 0.064(6) 0.108(8) 0.081(6) 0.070(6) 0.016(5) 0.033(6)
C5 0.041(6) 0.026(5) 0.029(5) 0.007(4) 0.011(4) 0.005(4)
O5 0.058(5) 0.047(5) 0.053(4) 0.018(4) -0.001(4) 0.019(4)
C6 0.060(7) 0.024(5) 0.030(5) 0.011(4) 0.014(5) 0.013(5)
O6 0.097(7) 0.035(5) 0.051(5) 0.014(4) 0.005(5) 0.000(5)
C7 0.089(10) 0.066(9) 0.043(6) 0.014(6) 0.028(6) 0.040(8)
O7 0.109(8) 0.053(6) 0.093(7) 0.029(5) 0.043(6) 0.043(6)
C8 0.049(7) 0.074(9) 0.050(7) 0.032(6) 0.026(6) 0.014(7)
O8 0.082(8) 0.119(9) 0.115(8) 0.065(7) 0.056(7) 0.036(7)
C9 0.036(6) 0.063(8) 0.085(9) 0.045(7) 0.024(6) 0.022(6)
O9 0.072(7) 0.094(8) 0.077(6) 0.016(5) -0.015(5) 0.041(6)
C10 0.046(7) 0.057(8) 0.047(6) 0.018(6) 0.017(6) 0.012(6)
O10 0.072(6) 0.108(8) 0.042(5) 0.017(5) 0.009(5) 0.018(6)
C51 0.046(6) 0.039(6) 0.039(6) 0.008(4) 0.014(5) 0.013(5)
O51 0.070(6) 0.072(6) 0.041(4) 0.024(4) 0.011(4) 0.022(5)
C52 0.041(6) 0.045(6) 0.027(5) 0.005(4) 0.012(4) 0.005(5)
O52 0.088(6) 0.064(6) 0.039(4) 0.023(4) 0.024(4) 0.023(5)
C53 0.053(8) 0.062(8) 0.044(6) 0.016(6) 0.017(6) -0.005(7)
053 0.063(7) 0.120(10) 0.096(8) 0.030(7) 0.007(6) -0.035(7)
C41 0.062(8) 0.066(8) 0.053(7) 0.038(6) 0.021(6) 0.032(7)
O41 0.076(6) 0.104(7) 0.057(5) 0.056(5) 0.019(5) 0.035(6)
C42 0.037(6) 0.048(7) 0.045(6) 0.022(5) 0.024(5) 0.014(5)
O42 0.052(5) 0.067(5) 0.038(4) 0.029(4) 0.004(4) 0.013(4)
C43 0.057(8) 0.052(8) 0.058(7) 0.020(6) 0.010(6) 0.012(7)
O43 0.103(8) 0.035(5) 0.112(8) 0.000(5) -0.001(6) 0.014(5)
C61 0.052(7) 0.058(8) 0.042(6) 0.014(5) 0.018(6) 0.021(6)
O61 0.062(6) 0.076(6) 0.052(5) 0.022(4) 0.001(4) 0.023(5)
C62 0.090(10) 0.090(10) 0.035(6) 0.022(6) 0.020(6) 0.059(9)
O62 0.192(12) 0.068(7) 0.071(6) 0.030(5) 0.040(7) 0.083(8)
C63 0.052(7) 0.047(7) 0.067(8) 0.024(6) 0.027(6) 0.026(6)
O63 0.086(7) 0.083(6) 0.034(4) 0.017(4) -0.001(4) 0.040(6)
C64 0.056(8) 0.071(10) 0.062(8) 0.012(7) 0.020(7) 0.014(8)
O64 0.088(8) 0.159(12) 0.078(7) 0.038(7) 0.042(6) 0.006(8)
C23 0.057(7) 0.021(5) 0.072(7) 0.011(5) 0.026(6) 0.015(5)
C24 0.056(7) 0.034(6) 0.045(6) 0.017(5) 0.027(5) 0.011(5)
C25 0.046(6) 0.039(6) 0.038(5) 0.018(4) 0.012(5) 0.010(5)
C26 0.039(6) 0.055(7) 0.039(5) 0.031(5) 0.010(5) 0.006(5)
C27 0.043(6) 0.039(6) 0.051(6) 0.018(5) 0.021(5) 0.014(5)
C28 0.040(6) 0.026(5) 0.051(6) 0.018(4) 0.011(5) 0.006(5)
C11 0.052(7) 0.029(5) 0.034(5) 0.012(4) 0.016(5) 0.015(5)
C12 0.052(7) 0.037(6) 0.056(7) 0.015(5) 0.007(6) 0.006(6)
C13 0.106(12) 0.038(7) 0.047(7) 0.005(5) 0.020(7) 0.032(8)
C14 0.096(11) 0.032(6) 0.052(7) 0.008(5) 0.020(7) 0.011(7)
C15 0.056(8) 0.060(8) 0.056(7) 0.021(6) 0.002(6) 0.005(7)
C16 0.052(7) 0.026(6) 0.062(7) 0.012(5) 0.013(6) 0.010(5)
C17 0.064(8) 0.025(5) 0.045(6) 0.007(4) 0.004(6) 0.012(5)
C18 0.102(12) 0.059(9) 0.076(9) 0.037(7) 0.022(8) 0.016(9)
C19 0.19(2) 0.104(14) 0.111(14) 0.088(13) 0.077(15) 0.062(15)
C20 0.18(2) 0.088(13) 0.059(9) 0.033(9) 0.001(12) 0.074(15)
C21 0.137(16) 0.046(9) 0.068(9) 0.022(7) -0.015(9) 0.021(10)
C22 0.085(10) 0.038(7) 0.067(8) 0.011(6) 0.002(7) 0.015(7)
C29 0.065(7) 0.024(5) 0.037(5) 0.010(4) 0.013(5) 0.014(5)
C30 0.064(8) 0.042(7) 0.054(7) 0.029(5) 0.012(6) 0.005(6)
C31 0.086(11) 0.075(10) 0.048(7) 0.027(7) -0.008(7) 0.021(9)
C32 0.105(12) 0.067(10) 0.055(8) 0.033(7) 0.030(8) 0.031(9)
C33 0.099(12) 0.074(10) 0.089(10) 0.060(9) 0.048(9) 0.031(9)
C34 0.062(8) 0.062(8) 0.063(8) 0.036(6) 0.017(6) 0.012(7)
C35 0.067(8) 0.026(5) 0.043(6) 0.017(4) 0.021(6) 0.010(5)
C36 0.064(8) 0.052(8) 0.048(6) 0.007(5) 0.012(6) 0.014(7)
C37 0.108(12) 0.039(7) 0.084(10) 0.014(7) 0.036(9) 0.032(8)
C38 0.103(12) 0.044(8) 0.050(7) 0.012(6) 0.020(8) 0.012(8)
C39 0.086(10) 0.046(8) 0.053(7) 0.013(6) 0.001(7) 0.011(7)
C40 0.061(8) 0.031(6) 0.053(6) 0.012(5) 0.008(6) 0.011(6)
C44 0.40(5) 0.115(19) 0.134(19) 0.076(16) 0.12(3) 0.10(3)
Cl1 0.160(6) 0.155(6) 0.314(10) 0.065(6) 0.094(7) 0.089(6)
Cl2 0.511(18) 0.165(7) 0.198(8) 0.110(6) 0.140(10) 0.100(10)
Cl3 0.63(2) 0.164(8) 0.166(8) -0.010(6) 0.116(12) -0.015(11)
C45 0.090(13) 0.111(15) 0.23(2) 0.088(16) 0.017(15) 0.069(13)
Cl4 0.327(14) 0.321(14) 0.54(2) 0.364(16) 0.088(14) 0.098(11)
Cl5 0.144(6) 0.141(6) 0.299(9) -0.048(6) -0.081(6) 0.077(5)
Cl6 0.120(4) 0.084(4) 0.241(7) -0.015(4) 0.015(5) 0.035(3)

loop_
_atom_type_symbol
_atom_type_description
_atom_type_scat_dispersion_real
_atom_type_scat_dispersion_imag
_atom_type_scat_source
C C 0.0033 0.0016 'International Tables Vol C Tables 4.2.6.8 and 6.1.1.4'
H H 0.0000 0.0000 'International Tables Vol C Tables 4.2.6.8 and 6.1.1.4'
O O 0.0106 0.0060 'International Tables Vol C Tables 4.2.6.8 and 6.1.1.4'
P P 0.1023 0.0942 'International Tables Vol C Tables 4.2.6.8 and 6.1.1.4'
S S 0.1246 0.1234 'International Tables Vol C Tables 4.2.6.8 and 6.1.1.4'
Os Os -1.2165 7.6030 'International Tables Vol C Tables 4.2.6.8 and 6.1.1.4'
Cl Cl 0.1484 0.1585 'International Tables Vol C Tables 4.2.6.8 and 6.1.1.4'

loop_
_geom_angle_atom_site_label_1
_geom_angle_atom_site_label_2
_geom_angle_atom_site_label_3
_geom_angle
_geom_angle_publ_flag
C6 Os2 C4 90.7(4) ?
C6 Os2 C5 94.5(4) ?
C4 Os2 C5 174.6(4) ?
C6 Os2 S1 98.5(3) ?
C4 Os2 S1 94.8(3) ?
C5 Os2 S1 85.5(3) ?
C6 Os2 Os3 98.3(3) ?
C4 Os2 Os3 85.3(3) ?
C5 Os2 Os3 92.9(3) ?
S1 Os2 Os3 163.19(6) ?
C6 Os2 Os1 156.2(3) ?
C4 Os2 Os1 97.4(3) ?
C5 Os2 Os1 77.4(3) ?
S1 Os2 Os1 103.11(6) ?
Os3 Os2 Os1 60.315(14) ?
C8 Os3 C7 104.9(5) ?
C8 Os3 C9 90.2(5) ?
C7 Os3 C9 91.4(5) ?
C8 Os3 C10 92.2(5) ?
C7 Os3 C10 90.6(5) ?
C9 Os3 C10 176.4(5) ?
C8 Os3 Os2 158.6(4) ?
C7 Os3 Os2 96.3(4) ?
C9 Os3 Os2 92.9(3) ?
C10 Os3 Os2 84.0(3) ?
C8 Os3 Os1 99.1(4) ?
C7 Os3 Os1 154.7(4) ?
C9 Os3 Os1 80.4(3) ?
C10 Os3 Os1 96.6(3) ?
Os2 Os3 Os1 60.681(14) ?
C1 Os1 C3 88.9(5) ?
C1 Os1 C2 92.7(5) ?
C3 Os1 C2 176.0(4) ?
C1 Os1 P1 103.8(4) ?
C3 Os1 P1 92.2(3) ?
C2 Os1 P1 91.0(3) ?
C1 Os1 Os3 100.8(4) ?
C3 Os1 Os3 97.7(3) ?
C2 Os1 Os3 78.4(3) ?
P1 Os1 Os3 153.65(7) ?
C1 Os1 Os2 154.2(4) ?
C3 Os1 Os2 79.2(3) ?
C2 Os1 Os2 97.9(4) ?
P1 Os1 Os2 99.46(7) ?
Os3 Os1 Os2 59.004(14) ?
Os2A Os3A Os1A 60.1(2) ?
C53 Os5 C52 91.7(5) ?
C53 Os5 C51 92.4(5) ?
C52 Os5 C51 174.9(4) ?
C53 Os5 P2 104.0(4) ?
C52 Os5 P2 90.1(3) ?
C51 Os5 P2 91.9(3) ?
C53 Os5 Os6 98.1(4) ?
C52 Os5 Os6 81.8(3) ?
C51 Os5 Os6 94.5(3) ?
P2 Os5 Os6 156.69(7) ?
C53 Os5 Os4 154.2(4) ?
C52 Os5 Os4 96.9(3) ?
C51 Os5 Os4 78.1(3) ?
P2 Os5 Os4 100.33(7) ?
Os6 Os5 Os4 59.374(14) ?
C64 Os6 C62 100.9(6) ?
C64 Os6 C61 90.5(5) ?
C62 Os6 C61 93.8(5) ?
C64 Os6 C63 92.6(5) ?
C62 Os6 C63 90.5(4) ?
C61 Os6 C63 174.2(4) ?
C64 Os6 Os4 157.2(4) ?
C62 Os6 Os4 101.0(4) ?
C61 Os6 Os4 94.7(3) ?
C63 Os6 Os4 80.6(3) ?
C64 Os6 Os5 98.3(4) ?
C62 Os6 Os5 160.2(4) ?
C61 Os6 Os5 81.3(3) ?
C63 Os6 Os5 93.4(3) ?
Os4 Os6 Os5 60.703(14) ?
C43 Os4 C42 92.3(5) ?
C43 Os4 C41 92.8(5) ?
C42 Os4 C41 174.8(5) ?
C43 Os4 S2 103.6(4) ?
C42 Os4 S2 92.7(3) ?
C41 Os4 S2 87.2(3) ?
C43 Os4 Os6 96.9(4) ?
C42 Os4 Os6 97.3(3) ?
C41 Os4 Os6 80.9(3) ?
S2 Os4 Os6 156.76(6) ?
C43 Os4 Os5 152.6(4) ?
C42 Os4 Os5 77.6(3) ?
C41 Os4 Os5 97.3(4) ?
S2 Os4 Os5 102.32(6) ?
Os6 Os4 Os5 59.923(14) ?
C25 S1 C24 99.2(4) ?
C25 S1 Os2 110.7(3) ?
C24 S1 Os2 112.5(3) ?
C26 S2 C27 98.8(5) ?
C26 S2 Os4 110.4(3) ?
C27 S2 Os4 113.3(3) ?
C28 P2 C29 102.6(5) ?
C28 P2 C35 103.5(5) ?
C29 P2 C35 101.3(4) ?
C28 P2 Os5 115.6(3) ?
C29 P2 Os5 113.6(3) ?
C35 P2 Os5 118.0(4) ?
C23 P1 C17 102.5(5) ?
C23 P1 C11 102.1(5) ?
C17 P1 C11 101.5(4) ?
C23 P1 Os1 117.9(3) ?
C17 P1 Os1 111.9(4) ?
C11 P1 Os1 118.6(3) ?
C23 P1 Os1A 88.9(4) ?
O1 C1 Os1 177.9(13) ?
O2 C2 Os1 174.8(11) ?
Os3A C2 Os1 80.6(5) ?
O3 C3 Os1 176.6(10) ?
Os1A C3 Os1 41.0(4) ?
O4 C4 Os2 178.0(10) ??
O5 C5 Os2 175.4(9) ?
O6 C6 Os2 175.9(10) ?
O7 C7 Os3 176.0(13) ?
O8 C8 Os3 177.3(11) ?
O9 C9 Os3 171.2(11) ?
O10 C10 Os3 176.2(11) ?
Os3A C10 Os3 61.3(6) ?
O51 C51 Os5 175.5(9) ?
O52 C52 Os5 172.0(9) ?
053 C53 Os5 175.5(13) ?
O41 C41 Os4 172.8(12) ?
O42 C42 Os4 175.4(10) ?
O43 C43 Os4 176.5(11) ?
O61 C61 Os6 175.4(10) ?
O62 C62 Os6 177.8(13) ?
O63 C63 Os6 175.8(10) ?
O64 C64 Os6 177.8(15) ?
C24 C23 P1 115.6(8) ?
C23 C24 S1 107.8(7) ?
C26 C25 S1 112.3(6) ?
C25 C26 S2 111.4(7) ?
C28 C27 S2 115.9(7) ?
C27 C28 P2 115.9(7) ?
C12 C11 C16 118.7(9) ?
C12 C11 P1 119.0(8) ?
C16 C11 P1 122.3(7) ?
C11 C12 C13 122.4(11) ?
C14 C13 C12 118.8(11) ?
C13 C14 C15 118.9(11) ?
C14 C15 C16 120.8(11) ?
C11 C16 C15 120.4(10) ?
C18 C17 C22 117.8(12) ?
C18 C17 P1 116.6(10) ?
C22 C17 P1 125.2(10) ?
C17 C18 C19 122.1(16) ?
C18 C19 C20 117.6(17) ?
C21 C20 C19 121.3(15) ?
C20 C21 C22 120.3(16) ?
C17 C22 C21 120.8(15) ?
C34 C29 C30 118.5(10) ?
C34 C29 P2 118.7(9) ?
C30 C29 P2 122.8(9) ?
C29 C30 C31 119.8(12) ?
C32 C31 C30 120.2(13) ?
C31 C32 C33 121.4(13) ?
C32 C33 C34 116.5(14) ?
C29 C34 C33 123.4(12) ?
C36 C35 C40 116.6(10) ?
C36 C35 P2 119.7(9) ?
C40 C35 P2 123.4(8) ?
C35 C36 C37 123.2(12) ?
C36 C37 C38 118.4(12) ?
C39 C38 C37 117.9(11) ?
C38 C39 C40 121.1(13) ?
C39 C40 C35 122.8(11) ?
Cl3 C44 Cl2 111.6(14) ?
Cl3 C44 Cl1 100.4(17) ?
Cl2 C44 Cl1 97.3(16) ?
Cl4 C45 Cl6 111.3(13) ?
Cl4 C45 Cl5 113.3(12) ?
Cl6 C45 Cl5 109.3(12) ?

loop_
_geom_bond_atom_site_label_1
_geom_bond_atom_site_label_2
_geom_bond_distance
Os2 C6 1.878(10)
Os2 C4 1.941(12)
Os2 C5 1.946(10)
Os2 S1 2.371(2)
Os2 Os3 2.8317(6)
Os2 Os1 2.8803(6)
Os3 C8 1.899(12)
Os3 C7 1.946(14)
Os3 C9 1.958(12)
Os3 C10 1.964(12)
Os3 Os1 2.8699(5)
Os1 C1 1.862(12)
Os1 C3 1.956(13)
Os1 C2 1.964(13)
Os1 P1 2.339(3)
Os1A P1 2.437(7)
Os1A Os2A 2.875(9)
Os1A Os3A 2.879(9)
Os2A Os3A 2.859(10)
Os5 C53 1.878(12)
Os5 C52 1.944(10)
Os5 C51 1.947(11)
Os5 P2 2.338(3)
Os5 Os6 2.8581(5)
Os5 Os4 2.8804(6)
Os6 C64 1.887(15)
Os6 C62 1.922(13)
Os6 C61 1.988(11)
Os6 C63 2.020(12)
Os6 Os4 2.8422(6)
Os4 C43 1.871(13)
Os4 C42 1.949(10)
Os4 C41 1.952(11)
Os4 S2 2.390(2)
S1 C25 1.817(9)
S1 C24 1.820(10)
S2 C26 1.818(10)
S2 C27 1.826(10)
P2 C28 1.803(10)
P2 C29 1.822(10)
P2 C35 1.842(10)
P1 C23 1.825(11)
P1 C17 1.829(11)
P1 C11 1.834(9)
C1 O1 1.124(14)
C2 O2 1.128(13)
C3 O3 1.133(13)
C4 O4 1.148(12)
C5 O5 1.134(10)
C6 O6 1.123(11)
C7 O7 1.120(14)
C8 O8 1.124(13)
C9 O9 1.120(12)
C10 O10 1.109(12)
C51 O51 1.143(11)
C52 O52 1.140(11)
C53 053 1.146(14)
C41 O41 1.118(11)
C42 O42 1.131(11)
C43 O43 1.147(13)
C61 O61 1.117(12)
C62 O62 1.140(14)
C63 O63 1.089(12)
C64 O64 1.136(15)
C23 C24 1.545(14)
C25 C26 1.509(13)
C27 C28 1.548(13)
C11 C12 1.359(13)
C11 C16 1.359(14)
C12 C13 1.403(15)
C13 C14 1.377(17)
C14 C15 1.383(16)
C15 C16 1.399(14)
C17 C18 1.373(17)
C17 C22 1.379(16)
C18 C19 1.393(19)
C19 C20 1.40(2)
C20 C21 1.33(2)
C21 C22 1.392(17)
C29 C34 1.348(16)
C29 C30 1.387(15)
C30 C31 1.390(15)
C31 C32 1.363(19)
C32 C33 1.380(19)
C33 C34 1.402(16)
C35 C36 1.366(14)
C35 C40 1.382(15)
C36 C37 1.378(15)
C37 C38 1.442(18)
C38 C39 1.359(17)
C39 C40 1.363(14)
C44 Cl3 1.59(2)
C44 Cl2 1.66(2)
C44 Cl1 1.93(3)
C45 Cl4 1.69(2)
C45 Cl6 1.699(19)
C45 Cl5 1.73(2)
